data_7243963
loop_
_publ_author_name
'\,Cak\?ir, Sinem'
'Kavukcu, Serdar Bat\?ikan'
'Karab\?iy\?ik, Hande'
'Rethinam, Senthil'
'T\"urkmen, Hayati'

_publ_section_title
;
 C(acyl)--C(sp2) and C(sp2)--C(sp2) Suzuki--Miyaura cross-coupling
 reactions using nitrile-functionalized NHC palladium complexes
;
_journal_issue 60
_journal_name_full 'RSC Advances'
_journal_page_first 37684
_journal_page_last 37699
_journal_paper_doi 10.1039/D1RA07231E
_journal_volume 11
_journal_year 2021
_chemical_formula_moiety 'C24 H19 Br2 N5 Pd'
_chemical_formula_sum 'C24 H19 Br2 N5 Pd'
_chemical_formula_weight 643.66
_space_group_crystal_system monoclinic
_space_group_IT_number 15
_space_group_name_Hall '-C 2yc'
_space_group_name_H-M_alt 'C 1 2/c 1'
_atom_sites_solution_hydrogens geom
_audit_creation_date 2021-03-10
_audit_creation_method
;
Olex2 1.3
(compiled Nov 21 2019 18:26:39 for OlexSys, GUI svn.r6003)
;
_audit_update_record
;
2021-03-19 deposited with the CCDC.	2021-11-08 downloaded from the CCDC.
;
_cell_angle_alpha 90
_cell_angle_beta 94.651(6)
_cell_angle_gamma 90
_cell_formula_units_Z 4
_cell_length_a 18.6682(12)
_cell_length_b 15.9603(13)
_cell_length_c 8.1346(5)
_cell_measurement_reflns_used 995
_cell_measurement_temperature 293(2)
_cell_measurement_theta_max 23.5680
_cell_measurement_theta_min 3.5170
_cell_volume 2415.7(3)
_computing_cell_refinement 'CrysAlisPro 1.171.40.67a (Rigaku OD, 2019)'
_computing_data_collection 'CrysAlisPro 1.171.40.67a (Rigaku OD, 2019)'
_computing_data_reduction 'CrysAlisPro 1.171.40.67a (Rigaku OD, 2019)'
_computing_molecular_graphics 'Olex2 1.3 (Dolomanov et al., 2009)'
_computing_publication_material 'Olex2 1.3 (Dolomanov et al., 2009)'
_computing_structure_refinement 'SHELXL 2018/3 (Sheldrick, 2015)'
_computing_structure_solution 'SHELXT 2018/2 (Sheldrick, 2018)'
_diffrn_ambient_temperature 293(2)
_diffrn_detector 'CCD plate'
_diffrn_detector_area_resol_mean 8.0667
_diffrn_detector_type Eos
_diffrn_measured_fraction_theta_full 0.993
_diffrn_measured_fraction_theta_max 0.992
_diffrn_measurement_details
;
List of Runs (angles in degrees, time in seconds):

  # Type    Start    End  Width  t~exp~   \w     \q     \k     \f   Frames
#--------------------------------------------------------------------------
  1  \w     40.00  81.00   1.00    3.84    --   14.20 178.00   0.00   41
  2  \w    -87.00 -36.00   1.00    3.84    --  -16.08 178.00 -60.00   51
  3  \w    -22.00  34.00   1.00    3.84    --  -16.08  57.00-180.00   56
  4  \w    -31.00   9.00   1.00    3.84    --  -16.08 -77.00 -90.00   40
;
_diffrn_measurement_device 'four-circle diffractometer'
_diffrn_measurement_device_type 'Xcalibur, Eos'
_diffrn_measurement_method '\w scans'
_diffrn_orient_matrix_type 'CrysAlisPro convention (1999,Acta A55,543-557)'
_diffrn_orient_matrix_UB_11 0.0197539000
_diffrn_orient_matrix_UB_12 -0.0117000000
_diffrn_orient_matrix_UB_13 -0.0672785000
_diffrn_orient_matrix_UB_21 0.0238786000
_diffrn_orient_matrix_UB_22 -0.0236219000
_diffrn_orient_matrix_UB_23 0.0541981000
_diffrn_orient_matrix_UB_31 -0.0221997000
_diffrn_orient_matrix_UB_32 -0.0357791000
_diffrn_orient_matrix_UB_33 -0.0137672000
_diffrn_radiation_monochromator graphite
_diffrn_radiation_probe x-ray
_diffrn_radiation_type 'Mo K\a'
_diffrn_radiation_wavelength 0.71073
_diffrn_reflns_av_R_equivalents 0.0298
_diffrn_reflns_av_unetI/netI 0.0614
_diffrn_reflns_Laue_measured_fraction_full 0.993
_diffrn_reflns_Laue_measured_fraction_max 0.992
_diffrn_reflns_limit_h_max 18
_diffrn_reflns_limit_h_min -22
_diffrn_reflns_limit_k_max 17
_diffrn_reflns_limit_k_min -19
_diffrn_reflns_limit_l_max 9
_diffrn_reflns_limit_l_min -9
_diffrn_reflns_number 4605
_diffrn_reflns_point_group_measured_fraction_full 0.993
_diffrn_reflns_point_group_measured_fraction_max 0.992
_diffrn_reflns_theta_full 25.242
_diffrn_reflns_theta_max 25.681
_diffrn_reflns_theta_min 3.096
_diffrn_source 'fine-focus sealed X-ray tube'
_diffrn_source_type 'Enhance (Mo) X-ray Source'
_exptl_absorpt_coefficient_mu 4.097
_exptl_absorpt_correction_T_max 0.634
_exptl_absorpt_correction_T_min 0.541
_exptl_absorpt_correction_type analytical
_exptl_absorpt_process_details
;
CrysAlisPro 1.171.40.67a (Rigaku Oxford Diffraction, 2019)
Analytical numeric absorption correction using a multifaceted crystal
			model based on expressions derived by R.C. Clark & J.S. Reid.
(Clark, R. C. & Reid, J. S. (1995). Acta Cryst. A51, 887-897)
Empirical absorption correction using spherical harmonics,
 implemented in SCALE3 ABSPACK scaling algorithm.
;
_exptl_crystal_colour orange
_exptl_crystal_colour_primary orange
_exptl_crystal_density_diffrn 1.770
_exptl_crystal_description prism
_exptl_crystal_F_000 1256
_exptl_crystal_size_max 0.242
_exptl_crystal_size_mid 0.182
_exptl_crystal_size_min 0.141
_refine_diff_density_max 0.349
_refine_diff_density_min -0.549
_refine_diff_density_rms 0.090
_refine_ls_extinction_method none
_refine_ls_goodness_of_fit_ref 1.012
_refine_ls_hydrogen_treatment constr
_refine_ls_matrix_type full
_refine_ls_number_parameters 147
_refine_ls_number_reflns 2274
_refine_ls_number_restraints 0
_refine_ls_restrained_S_all 1.012
_refine_ls_R_factor_all 0.0889
_refine_ls_R_factor_gt 0.0416
_refine_ls_shift/su_max 0.001
_refine_ls_shift/su_mean 0.000
_refine_ls_structure_factor_coef Fsqd
_refine_ls_weighting_details 'w=1/[\s^2^(Fo^2^)+(0.0167P)^2^] where P=(Fo^2^+2Fc^2^)/3'
_refine_ls_weighting_scheme calc
_refine_ls_wR_factor_gt 0.0579
_refine_ls_wR_factor_ref 0.0705
_reflns_Friedel_coverage 0.000
_reflns_number_gt 1368
_reflns_number_total 2274
_reflns_threshold_expression 'I > 2\s(I)'
_cod_data_source_file d1ra07231e2.cif
_cod_data_source_block hande1
_cod_database_code 7243963
_shelx_shelxl_version_number 2018/3
_chemical_oxdiff_formula 'C24 H19 Br2 N5 Pd'
_shelx_space_group_comment
;
The symmetry employed for this shelxl refinement is uniquely defined
by the following loop, which should always be used as a source of
symmetry information in preference to the above space-group names.
They are only intended as comments.
;
_reflns_odcompleteness_completeness 99.16
_reflns_odcompleteness_iscentric 1
_reflns_odcompleteness_theta 25.63
_olex2_refinement_description
;
1. Fixed Uiso
 At 1.2 times of:
  All C(H) groups, All C(H,H) groups
2.a Secondary CH2 refined with riding coordinates:
 C3(H3A,H3B)
2.b Aromatic/amide H refined with riding coordinates:
 C2(H2), C5(H5), C6(H6), C7(H7), C8(H8), C11(H11), C12(H12), C13(H13)
;
_olex2_submission_special_instructions 'No special instructions were received'
_oxdiff_exptl_absorpt_empirical_details
;
Empirical correction (ABSPACK) includes:
- Absorption correction using spherical harmonics
- Frame scaling
;
_oxdiff_exptl_absorpt_empirical_full_max 1.199
_oxdiff_exptl_absorpt_empirical_full_min 0.802

loop_
_space_group_symop_operation_xyz
'x, y, z'
'-x, y, -z+1/2'
'x+1/2, y+1/2, z'
'-x+1/2, y+1/2, -z+1/2'
'-x, -y, -z'
'x, -y, z-1/2'
'-x+1/2, -y+1/2, -z'
'x+1/2, -y+1/2, z-1/2'

loop_
_atom_site_label
_atom_site_type_symbol
_atom_site_fract_x
_atom_site_fract_y
_atom_site_fract_z
_atom_site_U_iso_or_equiv
_atom_site_adp_type
_atom_site_occupancy
_atom_site_site_symmetry_order
_atom_site_calc_flag
_atom_site_refinement_flags_posn
_atom_site_refinement_flags_adp
_atom_site_refinement_flags_occupancy
_atom_site_disorder_assembly
_atom_site_disorder_group
Pd1 Pd 0.500000 0.74387(3) 0.250000 0.03775(16) Uani 1 2 d S T P . .
Br1 Br 0.56152(3) 0.75408(4) 0.52649(6) 0.05730(19) Uani 1 1 d . . . . .
N1 N 0.500000 0.6113(4) 0.250000 0.0625(19) Uani 1 2 d S T P . .
N2 N 0.54376(18) 0.9160(2) 0.1716(4) 0.0319(9) Uani 1 1 d . . . . .
N3 N 0.7139(3) 0.9916(3) 0.3673(6) 0.0845(17) Uani 1 1 d . . . . .
C1 C 0.500000 0.8658(4) 0.250000 0.0330(16) Uani 1 2 d S T P . .
C2 C 0.5272(2) 0.9990(2) 0.2022(5) 0.0388(12) Uani 1 1 d . . . . .
H2 H 0.550037 1.045950 0.163019 0.047 Uiso 1 1 calc R U . . .
C3 C 0.5954(2) 0.8886(3) 0.0567(5) 0.0392(12) Uani 1 1 d . . . . .
H3A H 0.621946 0.937125 0.023288 0.047 Uiso 1 1 calc R U . . .
H3B H 0.569037 0.866147 -0.041193 0.047 Uiso 1 1 calc R U . . .
C4 C 0.6481(2) 0.8235(3) 0.1248(5) 0.0341(11) Uani 1 1 d . . . . .
C5 C 0.6461(2) 0.7429(3) 0.0631(5) 0.0451(12) Uani 1 1 d . . . . .
H5 H 0.610675 0.728373 -0.018850 0.054 Uiso 1 1 calc R U . . .
C6 C 0.6957(3) 0.6834(3) 0.1207(6) 0.0581(15) Uani 1 1 d . . . . .
H6 H 0.693165 0.629409 0.077630 0.070 Uiso 1 1 calc R U . . .
C7 C 0.7487(3) 0.7033(4) 0.2408(7) 0.0583(15) Uani 1 1 d . . . . .
H7 H 0.782016 0.663121 0.279396 0.070 Uiso 1 1 calc R U . . .
C8 C 0.7522(3) 0.7823(3) 0.3031(6) 0.0511(14) Uani 1 1 d . . . . .
H8 H 0.788363 0.795790 0.384199 0.061 Uiso 1 1 calc R U . . .
C9 C 0.7024(2) 0.8438(3) 0.2472(5) 0.0394(12) Uani 1 1 d . . . . .
C10 C 0.7081(3) 0.9269(4) 0.3143(6) 0.0544(15) Uani 1 1 d . . . . .
C11 C 0.4412(4) 0.5688(4) 0.1959(7) 0.088(2) Uani 1 1 d . . . . .
H11 H 0.400181 0.597999 0.157087 0.105 Uiso 1 1 calc R U . . .
C12 C 0.4402(6) 0.4821(4) 0.1963(9) 0.126(4) Uani 1 1 d . . . . .
H12 H 0.398588 0.453346 0.159937 0.152 Uiso 1 1 calc R U . . .
C13 C 0.500000 0.4397(8) 0.250000 0.144(8) Uani 1 2 d S T P . .
H13 H 0.499999 0.381472 0.250000 0.173 Uiso 1 2 calc R U P . .

loop_
_atom_site_aniso_label
_atom_site_aniso_U_11
_atom_site_aniso_U_22
_atom_site_aniso_U_33
_atom_site_aniso_U_23
_atom_site_aniso_U_13
_atom_site_aniso_U_12
Pd1 0.0366(3) 0.0266(3) 0.0507(3) 0.000 0.0076(2) 0.000
Br1 0.0481(4) 0.0638(4) 0.0589(3) 0.0162(3) -0.0022(3) 0.0068(3)
N1 0.088(6) 0.023(4) 0.082(4) 0.000 0.041(4) 0.000
N2 0.029(2) 0.023(2) 0.042(2) 0.0038(18) -0.0028(18) 0.0014(17)
N3 0.063(3) 0.073(4) 0.118(4) -0.038(3) 0.009(3) -0.007(3)
C1 0.028(4) 0.026(4) 0.042(4) 0.000 -0.012(3) 0.000
C2 0.041(3) 0.023(2) 0.050(3) 0.009(2) -0.009(2) -0.004(2)
C3 0.035(3) 0.039(3) 0.044(3) 0.012(2) 0.000(2) -0.003(2)
C4 0.028(3) 0.037(3) 0.038(2) 0.008(2) 0.009(2) 0.003(2)
C5 0.035(3) 0.051(4) 0.050(3) -0.004(3) 0.011(2) -0.002(3)
C6 0.065(4) 0.041(4) 0.071(4) -0.001(3) 0.021(3) 0.005(3)
C7 0.052(4) 0.058(4) 0.067(3) 0.016(3) 0.019(3) 0.025(3)
C8 0.038(3) 0.072(4) 0.043(3) 0.007(3) 0.001(3) 0.010(3)
C9 0.031(3) 0.045(3) 0.042(3) 0.006(2) 0.005(2) 0.001(3)
C10 0.036(3) 0.064(4) 0.062(3) -0.011(3) -0.004(3) 0.000(3)
C11 0.115(6) 0.040(4) 0.113(5) -0.023(4) 0.043(4) -0.034(4)
C12 0.212(12) 0.053(6) 0.124(7) -0.029(5) 0.077(7) -0.059(6)
C13 0.29(2) 0.033(8) 0.125(10) 0.000 0.099(13) 0.000

loop_
_atom_type_symbol
_atom_type_description
_atom_type_scat_dispersion_real
_atom_type_scat_dispersion_imag
_atom_type_scat_source
C C 0.0033 0.0016 'International Tables Vol C Tables 4.2.6.8 and 6.1.1.4'
H H 0.0000 0.0000 'International Tables Vol C Tables 4.2.6.8 and 6.1.1.4'
Br Br -0.2901 2.4595 'International Tables Vol C Tables 4.2.6.8 and 6.1.1.4'
N N 0.0061 0.0033 'International Tables Vol C Tables 4.2.6.8 and 6.1.1.4'
Pd Pd -0.9988 1.0072 'International Tables Vol C Tables 4.2.6.8 and 6.1.1.4'

loop_
_exptl_crystal_face_index_h
_exptl_crystal_face_index_k
_exptl_crystal_face_index_l
_exptl_crystal_face_perp_dist
-21 8 -4 0.0843
-23 -5 -4 0.0802
16 17 2 0.0969
-11 3 11 0.0590
-19 -14 5 0.0768
1 4 -11 0.0984
6 -8 -10 0.0736
15 2 -10 0.0831
21 -13 1 0.0771
8 -21 0 0.0846
15 -13 6 0.0721
0 -8 11 0.0545
-19 14 4 0.0860
12 -11 -9 0.0763
22 -8 -6 0.0827

loop_
_geom_angle_atom_site_label_1
_geom_angle_atom_site_label_2
_geom_angle_atom_site_label_3
_geom_angle
_geom_angle_site_symmetry_1
_geom_angle_site_symmetry_3
_geom_angle_publ_flag
Br1 Pd1 Br1 172.36(3) . 2_655 ?
N1 Pd1 Br1 93.821(16) . 2_655 ?
N1 Pd1 Br1 93.820(16) . . ?
C1 Pd1 Br1 86.180(16) . . ?
C1 Pd1 Br1 86.179(16) . 2_655 ?
C1 Pd1 N1 180.0 . . ?
C11 N1 Pd1 120.5(4) 2_655 . ?
C11 N1 Pd1 120.5(4) . . ?
C11 N1 C11 118.9(8) . 2_655 ?
C1 N2 C2 109.4(4) . . ?
C1 N2 C3 125.7(4) . . ?
C2 N2 C3 124.6(3) . . ?
N2 C1 Pd1 126.7(3) 2_655 . ?
N2 C1 Pd1 126.7(3) . . ?
N2 C1 N2 106.6(5) . 2_655 ?
N2 C2 H2 126.4 . . ?
C2 C2 N2 107.2(2) 2_655 . ?
C2 C2 H2 126.4 2_655 . ?
N2 C3 H3A 108.6 . . ?
N2 C3 H3B 108.6 . . ?
N2 C3 C4 114.6(3) . . ?
H3A C3 H3B 107.6 . . ?
C4 C3 H3A 108.6 . . ?
C4 C3 H3B 108.6 . . ?
C5 C4 C3 120.8(4) . . ?
C5 C4 C9 118.1(4) . . ?
C9 C4 C3 121.0(4) . . ?
C4 C5 H5 119.3 . . ?
C4 C5 C6 121.3(4) . . ?
C6 C5 H5 119.3 . . ?
C5 C6 H6 119.8 . . ?
C7 C6 C5 120.5(5) . . ?
C7 C6 H6 119.8 . . ?
C6 C7 H7 120.3 . . ?
C8 C7 C6 119.5(5) . . ?
C8 C7 H7 120.3 . . ?
C7 C8 H8 119.4 . . ?
C7 C8 C9 121.2(5) . . ?
C9 C8 H8 119.4 . . ?
C4 C9 C8 119.4(5) . . ?
C4 C9 C10 120.8(4) . . ?
C8 C9 C10 119.8(4) . . ?
N3 C10 C9 178.8(6) . . ?
N1 C11 H11 119.4 . . ?
N1 C11 C12 121.2(8) . . ?
C12 C11 H11 119.4 . . ?
C11 C12 H12 120.3 . . ?
C13 C12 C11 119.4(11) . . ?
C13 C12 H12 120.3 . . ?
C12 C13 C12 119.7(14) . 2_655 ?
C12 C13 H13 120.1 . . ?
C12 C13 H13 120.1 2_655 . ?

loop_
_geom_bond_atom_site_label_1
_geom_bond_atom_site_label_2
_geom_bond_distance
_geom_bond_site_symmetry_2
_geom_bond_publ_flag
Pd1 Br1 2.4465(5) . ?
Pd1 Br1 2.4465(5) 2_655 ?
Pd1 N1 2.117(6) . ?
Pd1 C1 1.946(6) . ?
N1 C11 1.333(6) 2_655 ?
N1 C11 1.333(6) . ?
N2 C1 1.342(4) . ?
N2 C2 1.387(4) . ?
N2 C3 1.462(5) . ?
N3 C10 1.122(6) . ?
C2 C2 1.330(9) 2_655 ?
C2 H2 0.9300 . ?
C3 H3A 0.9700 . ?
C3 H3B 0.9700 . ?
C3 C4 1.506(5) . ?
C4 C5 1.380(6) . ?
C4 C9 1.399(5) . ?
C5 H5 0.9300 . ?
C5 C6 1.382(6) . ?
C6 H6 0.9300 . ?
C6 C7 1.370(6) . ?
C7 H7 0.9300 . ?
C7 C8 1.357(7) . ?
C8 H8 0.9300 . ?
C8 C9 1.404(6) . ?
C9 C10 1.434(7) . ?
C11 H11 0.9300 . ?
C11 C12 1.384(8) . ?
C12 H12 0.9300 . ?
C12 C13 1.347(8) . ?
C13 H13 0.9300 . ?

loop_
_geom_torsion_atom_site_label_1
_geom_torsion_atom_site_label_2
_geom_torsion_atom_site_label_3
_geom_torsion_atom_site_label_4
_geom_torsion
_geom_torsion_site_symmetry_1
_geom_torsion_site_symmetry_2
_geom_torsion_site_symmetry_3
_geom_torsion_site_symmetry_4
_geom_torsion_publ_flag
Pd1 N1 C11 C12 -179.5(5) . . . . ?
N1 C11 C12 C13 -1.1(10) . . . . ?
N2 C3 C4 C5 112.4(5) . . . . ?
N2 C3 C4 C9 -70.3(5) . . . . ?
C1 N2 C2 C2 -0.7(5) . . . 2_655 ?
C1 N2 C3 C4 -54.9(5) . . . . ?
C2 N2 C1 Pd1 -179.74(19) . . . . ?
C2 N2 C1 N2 0.26(19) . . . 2_655 ?
C2 N2 C3 C4 132.4(4) . . . . ?
C3 N2 C1 Pd1 6.7(4) . . . . ?
C3 N2 C1 N2 -173.3(4) . . . 2_655 ?
C3 N2 C2 C2 173.0(4) . . . 2_655 ?
C3 C4 C5 C6 177.8(4) . . . . ?
C3 C4 C9 C8 -177.5(4) . . . . ?
C3 C4 C9 C10 1.6(7) . . . . ?
C4 C5 C6 C7 -0.3(7) . . . . ?
C5 C4 C9 C8 -0.2(6) . . . . ?
C5 C4 C9 C10 178.9(4) . . . . ?
C5 C6 C7 C8 -0.1(8) . . . . ?
C6 C7 C8 C9 0.3(8) . . . . ?
C7 C8 C9 C4 -0.2(7) . . . . ?
C7 C8 C9 C10 -179.3(5) . . . . ?
C9 C4 C5 C6 0.5(7) . . . . ?
C11 N1 C11 C12 0.5(5) 2_655 . . . ?
C11 C12 C13 C12 0.5(5) . . . 2_655 ?

loop_
_exptl_oxdiff_crystal_face_indexfrac_h
_exptl_oxdiff_crystal_face_indexfrac_k
_exptl_oxdiff_crystal_face_indexfrac_l
_exptl_oxdiff_crystal_face_x
_exptl_oxdiff_crystal_face_y
_exptl_oxdiff_crystal_face_z
-21.4584 8.2278 -4.3680 -0.2263 -0.9435 0.2421
-23.3584 -5.3967 -3.6745 -0.1511 -0.6294 0.7622
16.1038 17.3286 1.5092 0.0138 0.0570 -0.9983
-11.4954 2.8064 10.5900 -0.9724 0.2332 0.0090
-18.8123 -13.5454 4.7408 -0.5321 0.1277 0.8370
0.7733 4.0678 -11.2645 0.7255 -0.6881 -0.0076
6.3578 -8.2352 -10.4980 0.9282 -0.2226 0.2980
14.7351 1.6114 -9.9574 0.9421 -0.2259 -0.2477
21.1548 -13.0609 0.7205 0.5222 0.8527 -0.0122
8.0968 -21.4056 -0.1768 0.4223 0.6894 0.5886
15.1114 -12.6700 6.2554 0.0259 0.9992 0.0317
-0.3577 -7.5391 10.7811 -0.6442 0.7539 0.1293
-19.2069 13.8154 4.1098 -0.8176 -0.5622 -0.1245
11.8727 -11.4222 -8.8097 0.9609 0.0759 0.2664
21.7660 -7.6100 -5.9004 0.9160 0.3797 -0.1297
